data_7114897
loop_
_publ_author_name
'Hultgren (n\'ee Jones), Victoria M.'
'Beddoes, Roy L.'
'Collison, David'
'Helliwell, Madeleine'
'Atkinson, Ian M.'
'Garner, C. David'
'Lindoy, Leonard F.'
'Tasker, Peter A.'

_publ_contact_author 'Dr D Collison'
_publ_section_title
;
 Formation of folded complexes retaining intramolecular H-bonding in the
 extraction of nickel(ii) by phenolic oxime and aliphatic diamine ligands
;
_journal_issue 6
_journal_name_full 'Chemical Communications'
_journal_page_first 573
_journal_paper_doi 10.1039/b009267n
_journal_year 2001
_chemical_formula_moiety 'C20 H28 N4 O4 Ni '
_chemical_formula_sum 'C20 H28 N4 Ni O4'
_chemical_formula_weight 447.17
_space_group_IT_number 14
_symmetry_cell_setting monoclinic
_symmetry_Int_Tables_number 14
_symmetry_space_group_name_Hall '-P 2ybc'
_symmetry_space_group_name_H-M 'P 1 21/c 1'
_audit_creation_date 1997-11-06
_audit_creation_method 'by teXsan v1.7'
_audit_update_record ?
_cell_angle_alpha 90
_cell_angle_beta 97.14(2)
_cell_angle_gamma 90
_cell_formula_units_Z 4
_cell_length_a 9.529(2)
_cell_length_b 14.329(3)
_cell_length_c 15.944(4)
_cell_measurement_reflns_used 25
_cell_measurement_temperature 294.2
_cell_measurement_theta_max 18.3
_cell_measurement_theta_min 14.7
_cell_volume 2160.1(8)
_computing_cell_refinement 'MSC/AFC Diffractometer Control'
_computing_data_collection 'MSC/AFC Diffractometer Control'
_computing_data_reduction 'teXsan (MSC, 1995)'
_computing_publication_material 'teXsan (MSC, 1995)'
_computing_structure_refinement 'teXsan (MSC, 1995)'
_computing_structure_solution
;
SIR92 (Altomare, et. al. 1993)
;
_diffrn_ambient_temperature 294.2
_diffrn_measurement_device 'Rigaku AFC5R'
_diffrn_measurement_method \w-2\q
_diffrn_orient_matrix_UB_11 0.10272
_diffrn_orient_matrix_UB_12 -0.01636
_diffrn_orient_matrix_UB_13 0.01013
_diffrn_orient_matrix_UB_21 0.02437
_diffrn_orient_matrix_UB_22 0.06165
_diffrn_orient_matrix_UB_23 -0.02376
_diffrn_orient_matrix_UB_31 0.00640
_diffrn_orient_matrix_UB_32 0.02832
_diffrn_orient_matrix_UB_33 '0.05769 -'
_diffrn_radiation_detector 'scintillation counter'
_diffrn_radiation_monochromator graphite
_diffrn_radiation_source 'Rigaku rotating anode'
_diffrn_radiation_type 'Cu K\a'
_diffrn_radiation_wavelength 1.5418
_diffrn_reflns_av_R_equivalents 0.08528
_diffrn_reflns_av_sigmaI/netI 0.080
_diffrn_reflns_limit_h_max 10
_diffrn_reflns_limit_h_min -7
_diffrn_reflns_limit_k_max 16
_diffrn_reflns_limit_k_min -5
_diffrn_reflns_limit_l_max 17
_diffrn_reflns_limit_l_min -16
_diffrn_reflns_number 3590
_diffrn_reflns_reduction_process 'Lp corrections applied'
_diffrn_reflns_theta_max 60.10
_diffrn_reflns_theta_min 2.80
_diffrn_standards_decay_% 3.93
_diffrn_standards_interval_count 150
_diffrn_standards_number 3
_exptl_absorpt_coefficient_mu 1.572
_exptl_absorpt_correction_T_max 1.000
_exptl_absorpt_correction_T_min 0.697
_exptl_absorpt_correction_type
;
\y scans (North,Phillips & Matthews, 1968)
;
_exptl_crystal_colour opaque
_exptl_crystal_density_diffrn 1.375
_exptl_crystal_density_meas ?
_exptl_crystal_description tabular
_exptl_crystal_F_000 944.00
_exptl_crystal_size_max 0.60
_exptl_crystal_size_mid 0.40
_exptl_crystal_size_min 0.15
_refine_diff_density_max 0.77
_refine_diff_density_min -0.80
_refine_ls_extinction_method none
_refine_ls_goodness_of_fit_all 2.074
_refine_ls_goodness_of_fit_obs 2.209
_refine_ls_hydrogen_treatment noref
_refine_ls_matrix_type full
_refine_ls_number_constraints 0
_refine_ls_number_parameters 262
_refine_ls_number_reflns 2597
_refine_ls_number_restraints 0
_refine_ls_R_factor_all 0.0735
_refine_ls_R_factor_obs 0.0575
_refine_ls_shift/esd_max 0.0000
_refine_ls_shift/esd_mean 0.0030
_refine_ls_structure_factor_coef F
_refine_ls_weighting_details 'w = 1/[\s^2^(Fo) + 0.00012|Fo|^2^'
_refine_ls_weighting_scheme calc
_refine_ls_wR_factor_all 0.0710
_refine_ls_wR_factor_obs 0.0674
_reflns_number_observed 2597
_reflns_number_total 3366
_reflns_observed_criterion 2.50\s(I)
_cod_data_source_file b009267n.txt
_cod_data_source_block S426/1
_cod_depositor_comments
;
 Renaming the _geom_torsion_site_symmetry_4 data item to _geom_torsion.
 The initial data name misassignment was cause by the incorrect data name
 order in the loop and the removal of data items containing only unknown
 ('?') or inapplicable ('.') values.

 Antanas Vaitkus,
 2018-08-08

The following automatic conversions were performed:

'_exptl_crystal_density_meas' value 'not measured' was changed to '?'
- the value is perceived as not measured.

Automatic conversion script
Id: cif_fix_values 3008 2015-01-20 13:52:24Z robertas 

The following automatic conversions were performed:

'_refine_ls_weighting_scheme' value 'w = 1/[\s^2^(Fo) +
0.00012|Fo|^2^' was changed to 'calc'. New tag
'_refine_ls_weighting_details' was created. The value of the new tag
was set to 'w = 1/[\s^2^(Fo) + 0.00012|Fo|^2^'.

Automatic conversion script
Id: cif_fix_values 3143 2015-03-26 13:38:13Z robertas 

The following automatic conversions were performed:
data name '_geom_bond_atom_site_label_D' replaced with
'_geom_hbond_atom_site_label_D' as specified in the replacement file
'/home/antanas/src/cod-tools/trunk/data/replacement-values/replacement_tags.lst'.

data
name '_geom_bond_atom_site_label_H' replaced with
'_geom_hbond_atom_site_label_H' as specified in the replacement file
'/home/antanas/src/cod-tools/trunk/data/replacement-values/replacement_tags.lst'.

data
name '_geom_contact_atom_site_label_a' replaced with
'_geom_hbond_atom_site_label_A' as specified in the replacement file
'/home/antanas/src/cod-tools/trunk/data/replacement-values/replacement_tags.lst'.

data
name '_geom_bond_distance_DH' replaced with '_geom_hbond_distance_DH'
as specified in the replacement file
'/home/antanas/src/cod-tools/trunk/data/replacement-values/replacement_tags.lst'.

data
name '_geom_contact_distance_HA' replaced with
'_geom_hbond_distance_HA' as specified in the replacement file
'/home/antanas/src/cod-tools/trunk/data/replacement-values/replacement_tags.lst'.

data
name '_geom_contact_distance_DA' replaced with
'_geom_hbond_distance_DA' as specified in the replacement file
'/home/antanas/src/cod-tools/trunk/data/replacement-values/replacement_tags.lst'.

data
name '_geom_angle_DHA' replaced with '_geom_hbond_angle_DHA' as
specified in the replacement file
'/home/antanas/src/cod-tools/trunk/data/replacement-values/replacement_tags.lst'.

Automatic conversion script
Id: cif_correct_tags 5005 2017-03-03 11:38:54Z antanas 
;
_cod_original_cell_volume 2160.0(9)
_cod_original_sg_symbol_H-M 'P 21/c '
_cod_original_formula_sum 'C20 H28 N4 O4 Ni '
_cod_database_code 7114897

loop_
_symmetry_equiv_pos_as_xyz
x,y,z
-x,1/2+y,1/2-z
-x,-y,-z
x,1/2-y,1/2+z

loop_
_atom_site_aniso_label
_atom_site_aniso_U_11
_atom_site_aniso_U_22
_atom_site_aniso_U_33
_atom_site_aniso_U_12
_atom_site_aniso_U_13
_atom_site_aniso_U_23
Ni1 0.0381(5) 0.0384(5) 0.0225(4) -0.0018(3) -0.0038(3) -0.0005(3)
O1 0.041(2) 0.044(2) 0.037(2) 0.004(2) 0.001(1) 0.005(1)
O2 0.059(2) 0.079(3) 0.028(2) 0.004(2) 0.000(2) 0.021(2)
O3 0.044(2) 0.043(2) 0.035(2) -0.002(1) -0.013(1) 0.004(1)
O4 0.056(2) 0.042(2) 0.073(3) 0.002(2) -0.017(2) -0.007(2)
N1 0.038(2) 0.056(3) 0.025(2) -0.005(2) -0.001(2) 0.002(2)
N2 0.039(2) 0.037(2) 0.037(2) -0.002(2) -0.001(2) -0.006(2)
N3 0.044(2) 0.044(2) 0.032(2) -0.004(2) -0.008(2) -0.005(2)
N4 0.044(2) 0.046(2) 0.031(2) -0.002(2) 0.005(2) 0.000(2)
C1 0.040(3) 0.039(3) 0.037(3) 0.002(2) -0.004(2) -0.007(2)
C2 0.042(3) 0.046(3) 0.052(3) 0.001(2) 0.000(2) 0.001(2)
C3 0.043(3) 0.056(3) 0.068(4) 0.000(3) -0.014(3) -0.004(3)
C4 0.035(3) 0.064(4) 0.079(4) 0.007(3) 0.000(3) -0.015(3)
C5 0.046(3) 0.062(4) 0.053(3) 0.000(3) 0.005(3) -0.007(3)
C6 0.038(3) 0.054(3) 0.034(3) -0.003(2) 0.000(2) -0.007(2)
C7 0.045(3) 0.078(4) 0.029(3) -0.005(3) 0.013(2) -0.001(3)
C8 0.039(3) 0.051(3) 0.025(2) 0.001(2) -0.001(2) 0.005(2)
C9 0.060(3) 0.052(3) 0.039(3) 0.002(3) -0.004(2) 0.004(2)
C10 0.057(3) 0.071(4) 0.046(3) 0.015(3) -0.007(3) 0.015(3)
C11 0.044(3) 0.096(5) 0.048(3) -0.001(3) -0.009(2) 0.018(3)
C12 0.045(3) 0.069(4) 0.036(3) -0.007(3) -0.008(2) 0.003(3)
C13 0.031(3) 0.059(3) 0.025(2) -0.002(2) -0.002(2) 0.002(2)
C14 0.038(3) 0.052(3) 0.031(2) -0.010(2) -0.001(2) -0.007(2)
C15 0.062(3) 0.060(4) 0.047(3) -0.008(3) -0.001(3) -0.021(3)
C16 0.068(4) 0.083(4) 0.026(3) -0.003(3) 0.005(2) -0.009(3)
C17 0.061(3) 0.064(4) 0.054(3) -0.005(3) -0.027(3) -0.009(3)
C18 0.067(4) 0.048(3) 0.058(3) -0.018(3) -0.009(3) -0.003(3)
C19 0.046(3) 0.074(4) 0.037(3) 0.010(3) 0.011(2) -0.001(3)
C20 0.073(4) 0.060(4) 0.059(4) 0.002(3) 0.029(3) 0.017(3)

loop_
_atom_site_label
_atom_site_fract_x
_atom_site_fract_y
_atom_site_fract_z
_atom_site_U_iso_or_equiv
_atom_site_occupancy
_atom_site_thermal_displace_type
_atom_site_calc_flag
Ni1 1.00251(7) 0.22944(5) 0.62175(4) 0.0337(2) 1.000 Uani d
O1 1.1079(3) 0.1115(2) 0.6668(2) 0.0410(9) 1.000 Uani d
O2 1.1168(3) 0.2987(3) 0.4703(2) 0.056(1) 1.000 Uani d
O3 0.9021(3) 0.3358(2) 0.5535(2) 0.0421(9) 1.000 Uani d
O4 0.8950(3) 0.0465(2) 0.5578(2) 0.059(1) 1.000 Uani d
N1 1.1440(4) 0.2318(3) 0.5336(2) 0.040(1) 1.000 Uani d
N2 0.8686(4) 0.1416(2) 0.5477(2) 0.038(1) 1.000 Uani d
N3 1.1261(4) 0.3298(3) 0.7017(2) 0.041(1) 1.000 Uani d
N4 0.8685(4) 0.2317(3) 0.7224(2) 0.040(1) 1.000 Uani d
C1 1.2364(5) 0.0841(3) 0.6566(3) 0.039(1) 1.000 Uani d
C2 1.3051(5) 0.0193(3) 0.7136(3) 0.047(1) 1.000 Uani d
C3 1.4368(5) -0.0146(4) 0.7044(3) 0.057(2) 1.000 Uani d
C4 1.5076(5) 0.0138(4) 0.6389(4) 0.060(2) 1.000 Uani d
C5 1.4441(5) 0.0784(4) 0.5831(3) 0.054(2) 1.000 Uani d
C6 1.3098(5) 0.1146(3) 0.5907(3) 0.042(1) 1.000 Uani d
C7 1.2547(5) 0.1858(4) 0.5293(3) 0.050(2) 1.000 Uani d
C8 0.7788(4) 0.3352(3) 0.5044(3) 0.039(1) 1.000 Uani d
C9 0.7105(5) 0.4196(4) 0.4834(3) 0.051(2) 1.000 Uani d
C10 0.5840(6) 0.4235(4) 0.4301(3) 0.059(2) 1.000 Uani d
C11 0.5237(5) 0.3433(5) 0.3967(3) 0.064(2) 1.000 Uani d
C12 0.5835(5) 0.2590(4) 0.4166(3) 0.051(2) 1.000 Uani d
C13 0.7125(4) 0.2523(3) 0.4715(3) 0.039(1) 1.000 Uani d
C14 0.7648(5) 0.1597(3) 0.4909(3) 0.041(1) 1.000 Uani d
C15 1.0226(6) 0.3672(4) 0.7538(3) 0.057(2) 1.000 Uani d
C16 0.9412(6) 0.2915(4) 0.7902(3) 0.059(2) 1.000 Uani d
C17 1.2467(6) 0.2863(4) 0.7539(3) 0.063(2) 1.000 Uani d
C18 1.1826(5) 0.4067(4) 0.6543(3) 0.059(2) 1.000 Uani d
C19 0.7273(5) 0.2712(4) 0.6936(3) 0.052(2) 1.000 Uani d
C20 0.8477(6) 0.1387(4) 0.7572(3) 0.062(2) 1.000 Uani d
H2 1.2542 0.0025 0.7522 0.045 1.000 Uiso c
H2o 1.0270 0.3408 0.4860 0.069 1.000 Uiso c
H3 1.4747 -0.0556 0.7379 0.078 1.000 Uiso c
H4o 0.9716 0.0443 0.5962 0.069 1.000 Uiso c
H4 1.5943 -0.0055 0.6256 0.056 1.000 Uiso c
H5 1.4950 0.0940 0.5337 0.060 1.000 Uiso c
H7 1.3063 0.2007 0.4889 0.036 1.000 Uiso c
H9 0.7461 0.4690 0.5057 0.020 1.000 Uiso c
H10 0.5416 0.4853 0.4249 0.062 1.000 Uiso c
H11 0.4479 0.3458 0.3902 0.106 1.000 Uiso c
H12 0.5411 0.1941 0.3997 0.040 1.000 Uiso c
H14 0.7112 0.1034 0.4664 0.051 1.000 Uiso c
H15a 1.0643 0.4122 0.7951 0.061 1.000 Uiso c
H15b 0.9501 0.4107 0.7221 0.089 1.000 Uiso c
H16a 1.0080 0.2501 0.8242 0.046 1.000 Uiso c
H16b 0.8809 0.3166 0.8198 0.059 1.000 Uiso c
H17c 1.2887 0.3292 0.7902 0.054 1.000 Uiso c
H17a 1.2172 0.2384 0.7763 0.066 1.000 Uiso c
H17b 1.3350 0.2631 0.7172 0.051 1.000 Uiso c
H18c 1.1154 0.4394 0.6277 0.075 1.000 Uiso c
H18a 1.2614 0.3754 0.6146 0.082 1.000 Uiso c
H18b 1.2418 0.4528 0.6865 0.077 1.000 Uiso c
H19c 0.6934 0.2317 0.6439 0.060 1.000 Uiso c
H19a 0.7414 0.3346 0.6701 0.054 1.000 Uiso c
H19b 0.6660 0.2661 0.7321 0.084 1.000 Uiso c
H20c 0.9480 0.1080 0.7703 0.065 1.000 Uiso c
H20a 0.8019 0.1339 0.8030 0.082 1.000 Uiso c
H20b 0.8063 0.1027 0.7124 0.069 1.000 Uiso c

loop_
_atom_type_symbol
_atom_type_oxidation_number
_atom_type_number_in_cell
_atom_type_scat_dispersion_real
_atom_type_scat_dispersion_imag
_atom_type_scat_source
C 0 80 0.018 0.009
;International Tables for Crystallography
(1992, Vol. C, Tables 4.2.6.8 and 6.1.1.1)
;
H 0 112 0.000 0.000
;International Tables for Crystallography
(1992, Vol. C, Table 6.1.1.2)
;
Ni 0 4 -3.003 0.509
;International Tables for Crystallography
(1992, Vol. C, Tables 4.2.6.8 and 6.1.1.1)
;
N 0 16 0.031 0.018
;International Tables for Crystallography
(1992, Vol. C, Tables 4.2.6.8 and 6.1.1.1)
;
O 0 16 0.049 0.032
;International Tables for Crystallography
(1992, Vol. C, Tables 4.2.6.8 and 6.1.1.1)
;

loop_
_geom_angle_atom_site_label_1
_geom_angle_atom_site_label_2
_geom_angle_atom_site_label_3
_geom_angle
_geom_angle_publ_flag
O1 Ni1 O3 168.4(1) yes
O1 Ni1 N1 85.4(1) yes
O1 Ni1 N2 86.5(1) yes
O1 Ni1 N3 97.7(1) yes
O1 Ni1 N4 93.5(1) yes
O3 Ni1 N1 85.8(1) yes
O3 Ni1 N2 86.3(1) yes
O3 Ni1 N3 90.1(1) yes
O3 Ni1 N4 95.9(1) yes
N1 Ni1 N2 91.7(1) yes
N1 Ni1 N3 92.1(1) yes
N1 Ni1 N4 175.0(1) yes
N2 Ni1 N3 174.6(1) yes
N2 Ni1 N4 93.1(1) yes
N3 Ni1 N4 83.2(1) yes
Ni1 O1 C1 128.7(3) yes
N1 O2 H2o 107.0 no
Ni1 O3 C8 129.1(3) yes
N2 O4 H4o 103.6 no
Ni1 N1 O2 115.2(3) yes
Ni1 N1 C7 130.9(3) yes
O2 N1 C7 113.8(4) yes
Ni1 N2 O4 116.3(3) yes
Ni1 N2 C14 130.6(3) yes
O4 N2 C14 113.1(4) yes
Ni1 N3 C15 102.8(3) yes
Ni1 N3 C17 112.3(3) yes
Ni1 N3 C18 113.5(3) yes
C15 N3 C17 111.6(4) yes
C15 N3 C18 109.4(4) yes
C17 N3 C18 107.3(4) yes
Ni1 N4 C16 106.5(3) yes
Ni1 N4 C19 111.8(3) yes
Ni1 N4 C20 112.7(3) yes
C16 N4 C19 109.2(4) yes
C16 N4 C20 108.8(4) yes
C19 N4 C20 107.8(4) yes
O1 C1 C2 118.9(4) yes
O1 C1 C6 124.0(4) yes
C2 C1 C6 117.1(4) yes
C1 C2 C3 121.6(5) yes
C1 C2 H2 112.8 no
C3 C2 H2 125.5 no
C2 C3 C4 121.3(5) yes
C2 C3 H3 120.2 no
C4 C3 H3 118.4 no
C3 C4 C5 118.3(5) yes
C3 C4 H4 128.8 no
C5 C4 H4 112.9 no
C4 C5 C6 121.9(5) yes
C4 C5 H5 116.3 no
C6 C5 H5 121.6 no
C1 C6 C5 119.7(5) yes
C1 C6 C7 123.2(4) yes
C5 C6 C7 117.1(4) yes
N1 C7 C6 124.3(4) yes
N1 C7 H7 117.5 no
C6 C7 H7 118.0 no
O3 C8 C9 119.2(4) yes
O3 C8 C13 123.0(4) yes
C9 C8 C13 117.8(4) yes
C8 C9 C10 121.8(5) yes
C8 C9 H9 118.4 no
C10 C9 H9 119.8 no
C9 C10 C11 119.8(5) yes
C9 C10 H10 114.2 no
C11 C10 H10 125.7 no
C10 C11 C12 121.0(5) yes
C10 C11 H11 112.4 no
C12 C11 H11 117.8 no
C11 C12 C13 120.7(5) yes
C11 C12 H12 126.8 no
C13 C12 H12 112.3 no
C8 C13 C12 118.9(4) yes
C8 C13 C14 124.7(4) yes
C12 C13 C14 116.4(4) yes
N2 C14 C13 123.7(4) yes
N2 C14 H14 114.9 no
C13 C14 H14 120.7 no
N3 C15 C16 111.9(4) yes
N3 C15 H15a 112.3 no
N3 C15 H15b 113.8 no
C16 C15 H15a 114.1 no
C16 C15 H15b 106.6 no
H15a C15 H15b 97.2 no
N4 C16 C15 110.8(4) yes
N4 C16 H16a 105.4 no
N4 C16 H16b 110.9 no
C15 C16 H16a 108.7 no
C15 C16 H16b 108.7 no
H16a C16 H16b 112.2 no
N3 C17 H17c 109.1 no
N3 C17 H17a 107.9 no
N3 C17 H17b 114.3 no
H17c C17 H17a 115.3 no
H17c C17 H17b 103.5 no
H17a C17 H17b 106.8 no
N3 C18 H18c 111.2 no
N3 C18 H18a 107.5 no
N3 C18 H18b 117.5 no
H18c C18 H18a 116.4 no
H18c C18 H18b 103.7 no
H18a C18 H18b 100.5 no
N4 C19 H19c 102.9 no
N4 C19 H19a 107.8 no
N4 C19 H19b 113.5 no
H19c C19 H19a 105.3 no
H19c C19 H19b 108.8 no
H19a C19 H19b 117.3 no
N4 C20 H20c 107.1 no
N4 C20 H20a 118.6 no
N4 C20 H20b 106.1 no
H20c C20 H20a 109.2 no
H20c C20 H20b 102.1 no
H20a C20 H20b 112.3 no

loop_
_geom_bond_atom_site_label_1
_geom_bond_atom_site_label_2
_geom_bond_distance
_geom_bond_publ_flag
Ni1 O1 2.050(3) yes
Ni1 O3 2.041(3) yes
Ni1 N1 2.065(4) yes
Ni1 N2 2.057(3) yes
Ni1 N3 2.170(4) yes
Ni1 N4 2.171(4) yes
O1 C1 1.315(5) yes
O2 N1 1.393(4) yes
O2 H2o 1.10 no
O3 C8 1.329(5) yes
O4 N2 1.391(5) yes
O4 H4o 0.89 no
N1 C7 1.253(6) yes
N2 C14 1.281(5) yes
N3 C15 1.468(6) yes
N3 C17 1.470(6) yes
N3 C18 1.475(6) yes
N4 C16 1.482(6) yes
N4 C19 1.479(6) yes
N4 C20 1.467(6) yes
C1 C2 1.403(6) yes
C1 C6 1.402(6) yes
C2 C3 1.370(6) yes
C2 H2 0.86 no
C3 C4 1.374(7) yes
C3 H3 0.84 no
C4 C5 1.372(7) yes
C4 H4 0.92 no
C5 C6 1.400(6) yes
C5 H5 1.00 no
C6 C7 1.466(7) yes
C7 H7 0.88 no
C8 C9 1.393(6) yes
C8 C13 1.416(6) yes
C9 C10 1.387(7) yes
C9 H9 0.84 no
C10 C11 1.363(8) yes
C10 H10 0.97 no
C11 C12 1.356(8) yes
C11 H11 0.72 no
C12 C13 1.421(6) yes
C12 H12 1.04 no
C13 C14 1.437(6) yes
C14 H14 1.01 no
C15 C16 1.492(7) yes
C15 H15a 0.97 no
C15 H15b 1.02 no
C16 H16a 0.98 no
C16 H16b 0.87 no
C17 H17c 0.90 no
C17 H17a 0.84 no
C17 H17b 1.13 no
C18 H18c 0.86 no
C18 H18a 1.13 no
C18 H18b 0.97 no
C19 H19c 0.99 no
C19 H19a 1.00 no
C19 H19b 0.90 no
C20 H20c 1.05 no
C20 H20a 0.90 no
C20 H20b 0.93 no

loop_
_geom_contact_atom_site_label_1
_geom_contact_atom_site_label_2
_geom_contact_distance
_geom_contact_site_symmetry_2
_geom_contact_publ_flag
O4 O4 3.175(7) 3_756 no

loop_
_geom_hbond_atom_site_label_D
_geom_hbond_atom_site_label_H
_geom_hbond_atom_site_label_A
_geom_hbond_distance_DH
_geom_hbond_distance_HA
_geom_hbond_distance_DA
_geom_hbond_angle_DHA
O2 H2o O3 1.10 1.70 2.627(4) 138.2
O4 H4o O1 0.89 1.88 2.670(4) 147.1

loop_
_geom_torsion_atom_site_label_1
_geom_torsion_atom_site_label_2
_geom_torsion_atom_site_label_3
_geom_torsion_atom_site_label_4
_geom_torsion
_geom_torsion_publ_flag
Ni1 O1 C1 C2 159.4(3) no
Ni1 O1 C1 C6 -21.7(6) no
Ni1 O3 C8 C9 161.5(3) no
Ni1 O3 C8 C13 -18.8(6) no
Ni1 N1 C7 C6 0.6(8) no
Ni1 N2 C14 C13 -5.1(7) no
Ni1 N3 C15 C16 47.9(4) no
Ni1 N4 C16 C15 32.2(5) no
O1 Ni1 O3 C8 68.1(7) no
O1 Ni1 N1 O2 173.0(3) no
O1 Ni1 N1 C7 -10.8(5) no
O1 Ni1 N2 O4 2.0(3) no
O1 Ni1 N2 C14 -175.9(4) no
O1 Ni1 N3 C15 -114.9(3) no
O1 Ni1 N3 C17 5.1(3) no
O1 Ni1 N3 C18 127.1(3) no
O1 Ni1 N4 C16 92.4(3) no
O1 Ni1 N4 C19 -148.4(3) no
O1 Ni1 N4 C20 -26.8(3) no
O1 C1 C2 C3 177.5(4) no
O1 C1 C6 C5 -177.3(4) no
O1 C1 C6 C7 4.5(7) no
O2 N1 Ni1 O3 0.5(3) no
O2 N1 Ni1 N2 86.6(3) no
O2 N1 Ni1 N3 -89.5(3) no
O2 N1 Ni1 N4 -110(1) no
O2 N1 C7 C6 176.9(4) no
O3 Ni1 O1 C1 61.7(7) no
O3 Ni1 N1 C7 176.8(5) no
O3 Ni1 N2 O4 173.0(3) no
O3 Ni1 N2 C14 -5.0(4) no
O3 Ni1 N3 C15 73.6(3) no
O3 Ni1 N3 C17 -166.3(3) no
O3 Ni1 N3 C18 -44.4(3) no
O3 Ni1 N4 C16 -94.4(3) no
O3 Ni1 N4 C19 24.8(3) no
O3 Ni1 N4 C20 146.4(3) no
O3 C8 C9 C10 177.8(4) no
O3 C8 C13 C12 -177.3(4) no
O3 C8 C13 C14 4.0(7) no
O4 N2 Ni1 N1 87.3(3) no
O4 N2 Ni1 N3 -138(1) no
O4 N2 Ni1 N4 -91.3(3) no
O4 N2 C14 C13 177.0(4) no
N1 Ni1 O1 C1 21.0(4) no
N1 Ni1 O3 C8 108.8(4) no
N1 Ni1 N2 C14 -90.7(4) no
N1 Ni1 N3 C15 159.5(3) no
N1 Ni1 N3 C17 -80.5(3) no
N1 Ni1 N3 C18 41.5(3) no
N1 Ni1 N4 C16 15(1) no
N1 Ni1 N4 C19 135(1) no
N1 Ni1 N4 C20 -103(1) no
N1 C7 C6 C1 6.4(8) no
N1 C7 C6 C5 -171.8(5) no
N2 Ni1 O1 C1 113.1(4) no
N2 Ni1 O3 C8 16.8(4) no
N2 Ni1 N1 C7 -97.1(5) no
N2 Ni1 N3 C15 25(1) no
N2 Ni1 N3 C17 145(1) no
N2 Ni1 N3 C18 -92(1) no
N2 Ni1 N4 C16 179.0(3) no
N2 Ni1 N4 C19 -61.7(3) no
N2 Ni1 N4 C20 59.9(3) no
N2 C14 C13 C8 8.3(7) no
N2 C14 C13 C12 -170.5(4) no
N3 Ni1 O1 C1 -70.4(4) no
N3 Ni1 O3 C8 -159.1(4) no
N3 Ni1 N1 C7 86.8(5) no
N3 Ni1 N2 C14 43(1) no
N3 Ni1 N4 C16 -5.0(3) no
N3 Ni1 N4 C19 114.3(3) no
N3 Ni1 N4 C20 -124.1(3) no
N3 C15 C16 N4 -57.1(6) no
N4 Ni1 O1 C1 -154.1(4) no
N4 Ni1 O3 C8 -75.9(4) no
N4 Ni1 N1 C7 65(1) no
N4 Ni1 N2 C14 90.8(4) no
N4 Ni1 N3 C15 -22.3(3) no
N4 Ni1 N3 C17 97.7(3) no
N4 Ni1 N3 C18 -140.3(3) no
C1 C2 C3 C4 0.2(8) no
C1 C6 C5 C4 -0.5(8) no
C2 C1 C6 C5 1.6(7) no
C2 C1 C6 C7 -176.6(4) no
C2 C3 C4 C5 1.0(8) no
C3 C2 C1 C6 -1.5(7) no
C3 C4 C5 C6 -0.8(8) no
C4 C5 C6 C7 177.8(5) no
C8 C9 C10 C11 -0.1(8) no
C8 C13 C12 C11 -0.9(7) no
C9 C8 C13 C12 2.4(7) no
C9 C8 C13 C14 -176.3(4) no
C9 C10 C11 C12 1.7(9) no
C10 C9 C8 C13 -1.9(7) no
C10 C11 C12 C13 -1.2(8) no
C11 C12 C13 C14 177.9(5) no
C15 C16 N4 C19 -88.8(5) no
C15 C16 N4 C20 153.9(4) no
C16 C15 N3 C17 -72.7(5) no
C16 C15 N3 C18 168.8(4) no
